data_7007226
loop_
_publ_author_name
'Malacea, Raluca'
'Daran, Jean-Claude'
'Duckett, Simon B.'
'Dunne, John P.'
'Godard, Cyril'
'Manoury, Eric'
'Poli, Rinaldo'
'Whitwood, Adrian C.'

_publ_section_title
;
 Parahydrogen studies of H2 addition to Ir(I) complexes containing
 chiral phosphine-thioether ligands: implications for catalysis.
;
_journal_issue 27
_journal_name_full 'Dalton transactions (Cambridge, England : 2003)'
_journal_page_first 3350
_journal_page_last 3359
_journal_paper_doi 10.1039/b601980c
_journal_year 2006
_chemical_formula_moiety 'C30 H25 Cl Fe Ir O P S, 0.25(C Cl2)'
_chemical_formula_sum 'C30.25 H25 Cl1.5 Fe Ir O P S'
_chemical_formula_weight 768.79
_chemical_name_systematic
;
?
;
_space_group_IT_number 2
_symmetry_cell_setting triclinic
_symmetry_Int_Tables_number 2
_symmetry_space_group_name_Hall '-P 1'
_symmetry_space_group_name_H-M 'P -1'
_atom_sites_solution_hydrogens geom
_atom_sites_solution_primary direct
_atom_sites_solution_secondary difmap
_audit_creation_method SHELXL-97
_cell_angle_alpha 70.514(11)
_cell_angle_beta 79.099(12)
_cell_angle_gamma 66.987(12)
_cell_formula_units_Z 2
_cell_length_a 10.3886(11)
_cell_length_b 10.4105(11)
_cell_length_c 14.7920(14)
_cell_measurement_reflns_used 8000
_cell_measurement_temperature 180(2)
_cell_measurement_theta_max 26.04
_cell_measurement_theta_min 2.13
_cell_volume 1384.9(3)
_computing_cell_refinement 'IPDS software, 2.93 (Stoe, 2000)'
_computing_data_collection 'IPDS software, 2.93 (Stoe, 2000)'
_computing_data_reduction 'Stoe, Xred-1.07, 1996'
_computing_molecular_graphics 'Ortep-3 for Windows (Farrugia, 1997)'
_computing_publication_material 'WinGX publication routines (Farrugia, 1999)'
_computing_structure_refinement 'SHELXL-97 (Sheldrick, 1997)'
_computing_structure_solution 'SIR-97 (Altomare et al., 1997)'
_diffrn_ambient_temperature 180(2)
_diffrn_measured_fraction_theta_full 0.925
_diffrn_measured_fraction_theta_max 0.925
_diffrn_measurement_device_type 'Stoe IPDS'
_diffrn_measurement_method \f
_diffrn_radiation_monochromator graphite
_diffrn_radiation_source 'fine-focus sealed tube'
_diffrn_radiation_type MoK\a
_diffrn_radiation_wavelength 0.71073
_diffrn_reflns_av_R_equivalents 0.0469
_diffrn_reflns_av_sigmaI/netI 0.0635
_diffrn_reflns_limit_h_max 12
_diffrn_reflns_limit_h_min -12
_diffrn_reflns_limit_k_max 12
_diffrn_reflns_limit_k_min -12
_diffrn_reflns_limit_l_max 17
_diffrn_reflns_limit_l_min -16
_diffrn_reflns_number 10375
_diffrn_reflns_theta_full 26.04
_diffrn_reflns_theta_max 26.04
_diffrn_reflns_theta_min 2.13
_diffrn_standards_decay_% 0.1
_diffrn_standards_interval_count 0
_diffrn_standards_interval_time 0
_diffrn_standards_number 0
_exptl_absorpt_coefficient_mu 5.624
_exptl_absorpt_correction_T_max 0.1657
_exptl_absorpt_correction_T_min 0.1354
_exptl_absorpt_correction_type multi-scan
_exptl_absorpt_process_details
;
[c.f. r.h. blessing, acta cryst. (1995), a51, 33-38]
;
_exptl_crystal_colour orange
_exptl_crystal_density_diffrn 1.844
_exptl_crystal_density_method 'not measured'
_exptl_crystal_description box
_exptl_crystal_F_000 748
_exptl_crystal_size_max 0.42
_exptl_crystal_size_mid 0.35
_exptl_crystal_size_min 0.33
_refine_diff_density_max 1.480
_refine_diff_density_min -2.342
_refine_diff_density_rms 0.162
_refine_ls_extinction_method none
_refine_ls_goodness_of_fit_ref 0.968
_refine_ls_hydrogen_treatment constr
_refine_ls_matrix_type full
_refine_ls_number_parameters 344
_refine_ls_number_reflns 5064
_refine_ls_number_restraints 14
_refine_ls_restrained_S_all 0.969
_refine_ls_R_factor_all 0.0501
_refine_ls_R_factor_gt 0.0369
_refine_ls_shift/su_max 0.001
_refine_ls_shift/su_mean 0.000
_refine_ls_structure_factor_coef Fsqd
_refine_ls_weighting_details 'calc w=1/[\s^2^(Fo^2^)+(0.0507P)^2^+0.0000P] where P=(Fo^2^+2Fc^2^)/3'
_refine_ls_weighting_scheme calc
_refine_ls_wR_factor_gt 0.0824
_refine_ls_wR_factor_ref 0.0866
_reflns_number_gt 4096
_reflns_number_total 5064
_reflns_threshold_expression >2\s(I)
_cod_data_source_file b601980c.txt
_cod_data_source_block SPh
_cod_original_formula_sum 'C30.25 H25 Cl1.50 Fe Ir O P S'
_cod_database_code 7007226

loop_
_symmetry_equiv_pos_as_xyz
'x, y, z'
'-x, -y, -z'

loop_
_atom_site_label
_atom_site_type_symbol
_atom_site_fract_x
_atom_site_fract_y
_atom_site_fract_z
_atom_site_U_iso_or_equiv
_atom_site_adp_type
_atom_site_occupancy
_atom_site_symmetry_multiplicity
_atom_site_calc_flag
_atom_site_refinement_flags
_atom_site_disorder_assembly
_atom_site_disorder_group
Ir1 Ir 0.42134(3) 0.43804(3) 0.27583(2) 0.02412(9) Uani 1 1 d . . .
Fe1 Fe 0.08865(10) 0.36059(10) 0.19477(8) 0.0315(2) Uani 1 1 d . . .
S2 S 0.31902(16) 0.27608(16) 0.39096(13) 0.0268(3) Uani 1 1 d . . .
Cl1 Cl 0.63658(16) 0.25582(17) 0.33466(15) 0.0382(4) Uani 1 1 d . . .
C1 C 0.0818(6) 0.5328(7) 0.2353(5) 0.0295(15) Uani 1 1 d . . .
C2 C 0.0549(7) 0.4226(7) 0.3175(5) 0.0310(15) Uani 1 1 d . . .
C3 C -0.0640(7) 0.4008(9) 0.3015(7) 0.0433(19) Uani 1 1 d . . .
H3 H -0.1044 0.3334 0.3443 0.052 Uiso 1 1 calc R . .
C4 C -0.1122(7) 0.4949(9) 0.2124(7) 0.043(2) Uani 1 1 d . . .
H4 H -0.1908 0.5017 0.1846 0.052 Uiso 1 1 calc R . .
C5 C -0.0251(7) 0.5784(8) 0.1700(6) 0.0366(17) Uani 1 1 d . . .
H5 H -0.0353 0.6511 0.1097 0.044 Uiso 1 1 calc R . .
C6 C 0.2840(8) 0.2592(9) 0.1395(7) 0.048(2) Uani 1 1 d . . .
H6 H 0.3659 0.2791 0.1392 0.058 Uiso 1 1 calc R . .
C7 C 0.2380(9) 0.1553(8) 0.2133(7) 0.049(2) Uani 1 1 d . . .
H7 H 0.2830 0.0935 0.2706 0.058 Uiso 1 1 calc R . .
C8 C 0.1119(9) 0.1613(8) 0.1854(6) 0.046(2) Uani 1 1 d . . .
H8 H 0.0574 0.1036 0.2213 0.055 Uiso 1 1 calc R . .
C9 C 0.0811(9) 0.2670(9) 0.0957(6) 0.0449(19) Uani 1 1 d . . .
H9 H 0.0024 0.2929 0.0608 0.054 Uiso 1 1 calc R . .
C10 C 0.1888(8) 0.3284(8) 0.0664(6) 0.0414(18) Uani 1 1 d . . .
H10 H 0.1952 0.4019 0.0086 0.050 Uiso 1 1 calc R . .
C11 C 0.5093(7) 0.5459(8) 0.1839(6) 0.0373(17) Uani 1 1 d . . .
O11 O 0.5653(6) 0.6165(7) 0.1243(5) 0.064(2) Uani 1 1 d . . .
C21 C 0.1288(7) 0.3596(8) 0.4085(6) 0.0351(16) Uani 1 1 d . . .
H21A H 0.0919 0.2853 0.4534 0.042 Uiso 1 1 calc R . .
H21B H 0.1073 0.4379 0.4389 0.042 Uiso 1 1 calc R . .
C111 C 0.1317(6) 0.7337(6) 0.2963(5) 0.0265(14) Uani 1 1 d . . .
C112 C -0.0124(7) 0.8126(7) 0.2959(6) 0.0343(16) Uani 1 1 d . . .
H112 H -0.0691 0.7958 0.2608 0.041 Uiso 1 1 calc R . .
C113 C -0.0730(8) 0.9145(7) 0.3461(6) 0.0384(18) Uani 1 1 d . . .
H113 H -0.1707 0.9690 0.3447 0.046 Uiso 1 1 calc R . .
C114 C 0.0076(9) 0.9368(8) 0.3975(6) 0.0434(19) Uani 1 1 d . . .
H114 H -0.0347 1.0086 0.4309 0.052 Uiso 1 1 calc R . .
C115 C 0.1496(9) 0.8579(8) 0.4026(6) 0.0439(19) Uani 1 1 d . . .
H115 H 0.2037 0.8727 0.4407 0.053 Uiso 1 1 calc R . .
C116 C 0.2122(7) 0.7565(7) 0.3510(6) 0.0355(16) Uani 1 1 d . . .
H116 H 0.3100 0.7026 0.3529 0.043 Uiso 1 1 calc R . .
P1 P 0.21649(16) 0.60429(16) 0.22595(13) 0.0244(4) Uani 1 1 d . A .
C11A C 0.2188(7) 0.7179(8) 0.1026(6) 0.0385(17) Uani 1 1 d D . .
C12A C 0.261(3) 0.6701(17) 0.0223(10) 0.050(2) Uani 0.50 1 d PD A 1
H12A H 0.2871 0.5691 0.0301 0.060 Uiso 0.50 1 calc PR A 1
C13A C 0.269(3) 0.7622(18) -0.0700(12) 0.050(2) Uani 0.50 1 d PD A 1
H13A H 0.2766 0.7294 -0.1242 0.060 Uiso 0.50 1 calc PR A 1
C14A C 0.264(2) 0.9014(16) -0.0827(12) 0.050(2) Uani 0.50 1 d PD A 1
H14A H 0.2779 0.9619 -0.1451 0.060 Uiso 0.50 1 calc PR A 1
C15A C 0.2398(19) 0.9510(15) -0.0035(11) 0.050(2) Uani 0.50 1 d PD A 1
H15A H 0.2338 1.0477 -0.0119 0.060 Uiso 0.50 1 calc PR A 1
C16A C 0.224(2) 0.8620(15) 0.0885(11) 0.050(2) Uani 0.50 1 d PD A 1
H16A H 0.2164 0.8948 0.1427 0.060 Uiso 0.50 1 calc PR A 1
C12B C 0.282(3) 0.6427(15) 0.0354(10) 0.0426(18) Uani 0.50 1 d PD A 2
H12B H 0.3216 0.5394 0.0562 0.051 Uiso 0.50 1 calc PR A 2
C13B C 0.288(2) 0.7150(16) -0.0617(11) 0.0426(18) Uani 0.50 1 d PD A 2
H13B H 0.3445 0.6640 -0.1062 0.051 Uiso 0.50 1 calc PR A 2
C14B C 0.2120(16) 0.8612(16) -0.0930(11) 0.0426(18) Uani 0.50 1 d PD A 2
H14B H 0.2154 0.9130 -0.1592 0.051 Uiso 0.50 1 calc PR A 2
C15B C 0.1303(16) 0.9316(14) -0.0265(10) 0.0426(18) Uani 0.50 1 d PD A 2
H15B H 0.0739 1.0317 -0.0482 0.051 Uiso 0.50 1 calc PR A 2
C16B C 0.1284(16) 0.8602(14) 0.0709(11) 0.0426(18) Uani 0.50 1 d PD A 2
H16B H 0.0661 0.9082 0.1152 0.051 Uiso 0.50 1 calc PR A 2
C211 C 0.3647(7) 0.2555(7) 0.5062(5) 0.0304(15) Uani 1 1 d . . .
C212 C 0.3642(8) 0.3742(8) 0.5312(6) 0.0405(18) Uani 1 1 d . . .
H212 H 0.3419 0.4678 0.4855 0.049 Uiso 1 1 calc R . .
C213 C 0.3966(9) 0.3549(9) 0.6230(7) 0.050(2) Uani 1 1 d . . .
H213 H 0.3982 0.4348 0.6397 0.060 Uiso 1 1 calc R . .
C214 C 0.4261(8) 0.2197(11) 0.6899(7) 0.053(2) Uani 1 1 d . . .
H214 H 0.4459 0.2070 0.7531 0.064 Uiso 1 1 calc R . .
C215 C 0.4270(8) 0.1027(9) 0.6649(6) 0.047(2) Uani 1 1 d . . .
H215 H 0.4497 0.0094 0.7109 0.056 Uiso 1 1 calc R . .
C216 C 0.3954(6) 0.1194(8) 0.5742(6) 0.0330(16) Uani 1 1 d . . .
H216 H 0.3947 0.0386 0.5582 0.040 Uiso 1 1 calc R . .
C100 C 0.417(3) 0.967(5) 0.028(4) 0.070(12) Uiso 0.25 1 d PD A -1
Cl11 Cl 0.3468(12) 1.1027(10) -0.0869(8) 0.078(3) Uani 0.25 1 d PD A -1
Cl12 Cl 0.5710(12) 0.9882(13) 0.0411(11) 0.084(4) Uani 0.25 1 d PD A -1

loop_
_atom_site_aniso_label
_atom_site_aniso_U_11
_atom_site_aniso_U_22
_atom_site_aniso_U_33
_atom_site_aniso_U_23
_atom_site_aniso_U_13
_atom_site_aniso_U_12
Ir1 0.02338(13) 0.01950(12) 0.02925(17) -0.00809(9) -0.00361(9) -0.00563(8)
Fe1 0.0320(5) 0.0372(5) 0.0343(7) -0.0141(4) -0.0034(4) -0.0178(4)
S2 0.0304(8) 0.0250(7) 0.0264(10) -0.0079(6) -0.0038(6) -0.0101(6)
Cl1 0.0253(8) 0.0284(8) 0.0506(13) -0.0056(7) -0.0070(7) -0.0015(6)
C1 0.024(3) 0.030(3) 0.033(5) -0.014(3) -0.002(3) -0.004(3)
C2 0.028(3) 0.039(4) 0.030(5) -0.013(3) -0.001(3) -0.014(3)
C3 0.030(4) 0.063(5) 0.049(6) -0.026(4) 0.005(3) -0.023(4)
C4 0.021(3) 0.060(5) 0.057(6) -0.025(4) -0.006(3) -0.014(3)
C5 0.029(3) 0.035(4) 0.043(5) -0.013(3) -0.011(3) -0.004(3)
C6 0.033(4) 0.052(4) 0.077(7) -0.044(5) 0.005(4) -0.015(3)
C7 0.066(5) 0.036(4) 0.053(6) -0.022(4) -0.005(4) -0.019(4)
C8 0.068(5) 0.046(4) 0.042(6) -0.017(4) 0.004(4) -0.038(4)
C9 0.061(5) 0.050(4) 0.041(6) -0.019(4) -0.006(4) -0.032(4)
C10 0.056(5) 0.044(4) 0.037(5) -0.019(4) 0.009(4) -0.029(4)
C11 0.028(3) 0.036(4) 0.045(5) -0.007(3) -0.011(3) -0.008(3)
O11 0.042(3) 0.072(4) 0.065(5) 0.018(3) -0.014(3) -0.032(3)
C21 0.031(3) 0.040(4) 0.036(5) -0.012(3) 0.000(3) -0.015(3)
C111 0.031(3) 0.023(3) 0.022(4) -0.006(3) 0.002(3) -0.008(3)
C112 0.038(4) 0.031(3) 0.031(5) -0.010(3) 0.002(3) -0.010(3)
C113 0.041(4) 0.028(3) 0.037(5) -0.006(3) 0.004(3) -0.007(3)
C114 0.059(5) 0.034(4) 0.033(5) -0.021(3) 0.007(4) -0.007(3)
C115 0.058(5) 0.039(4) 0.044(6) -0.024(4) -0.005(4) -0.016(4)
C116 0.037(4) 0.034(4) 0.036(5) -0.013(3) -0.003(3) -0.010(3)
P1 0.0224(8) 0.0205(7) 0.0284(11) -0.0087(7) -0.0035(7) -0.0036(6)
C11A 0.035(4) 0.033(4) 0.034(5) -0.008(3) -0.001(3) 0.000(3)
C12A 0.077(6) 0.038(4) 0.035(6) -0.004(3) 0.007(4) -0.030(4)
C13A 0.077(6) 0.038(4) 0.035(6) -0.004(3) 0.007(4) -0.030(4)
C14A 0.077(6) 0.038(4) 0.035(6) -0.004(3) 0.007(4) -0.030(4)
C15A 0.077(6) 0.038(4) 0.035(6) -0.004(3) 0.007(4) -0.030(4)
C16A 0.077(6) 0.038(4) 0.035(6) -0.004(3) 0.007(4) -0.030(4)
C12B 0.056(5) 0.034(4) 0.034(5) -0.004(3) -0.004(3) -0.016(4)
C13B 0.056(5) 0.034(4) 0.034(5) -0.004(3) -0.004(3) -0.016(4)
C14B 0.056(5) 0.034(4) 0.034(5) -0.004(3) -0.004(3) -0.016(4)
C15B 0.056(5) 0.034(4) 0.034(5) -0.004(3) -0.004(3) -0.016(4)
C16B 0.056(5) 0.034(4) 0.034(5) -0.004(3) -0.004(3) -0.016(4)
C211 0.030(3) 0.030(3) 0.033(5) -0.010(3) -0.005(3) -0.011(3)
C212 0.050(4) 0.040(4) 0.041(5) -0.018(3) -0.008(4) -0.019(3)
C213 0.055(5) 0.054(5) 0.056(7) -0.028(4) -0.012(4) -0.021(4)
C214 0.041(4) 0.082(6) 0.036(6) -0.020(5) -0.013(4) -0.015(4)
C215 0.039(4) 0.052(5) 0.037(6) -0.006(4) -0.007(3) -0.007(3)
C216 0.026(3) 0.040(4) 0.030(5) -0.008(3) -0.002(3) -0.010(3)
Cl11 0.117(9) 0.051(5) 0.061(8) 0.003(5) -0.010(6) -0.039(6)
Cl12 0.086(8) 0.072(7) 0.095(12) -0.025(7) -0.020(7) -0.023(6)

loop_
_atom_type_symbol
_atom_type_description
_atom_type_scat_dispersion_real
_atom_type_scat_dispersion_imag
_atom_type_scat_source
C C 0.0033 0.0016 'International Tables Vol C Tables 4.2.6.8 and 6.1.1.4'
H H 0.0000 0.0000 'International Tables Vol C Tables 4.2.6.8 and 6.1.1.4'
O O 0.0106 0.0060 'International Tables Vol C Tables 4.2.6.8 and 6.1.1.4'
P P 0.1023 0.0942 'International Tables Vol C Tables 4.2.6.8 and 6.1.1.4'
S S 0.1246 0.1234 'International Tables Vol C Tables 4.2.6.8 and 6.1.1.4'
Cl Cl 0.1484 0.1585 'International Tables Vol C Tables 4.2.6.8 and 6.1.1.4'
Fe Fe 0.3463 0.8444 'International Tables Vol C Tables 4.2.6.8 and 6.1.1.4'
Ir Ir -1.4442 7.9887 'International Tables Vol C Tables 4.2.6.8 and 6.1.1.4'

loop_
_geom_angle_atom_site_label_1
_geom_angle_atom_site_label_2
_geom_angle_atom_site_label_3
_geom_angle
_geom_angle_site_symmetry_1
_geom_angle_site_symmetry_3
_geom_angle_publ_flag
C11 Ir1 P1 89.4(2) . . ?
C11 Ir1 S2 174.3(2) . . ?
P1 Ir1 S2 93.99(6) . . ?
C11 Ir1 Cl1 92.7(2) . . ?
P1 Ir1 Cl1 177.85(7) . . ?
S2 Ir1 Cl1 83.97(6) . . ?
C4 Fe1 C3 40.1(4) . . ?
C4 Fe1 C9 104.3(3) . . ?
C3 Fe1 C9 123.7(3) . . ?
C4 Fe1 C8 115.6(3) . . ?
C3 Fe1 C8 105.9(3) . . ?
C9 Fe1 C8 40.4(3) . . ?
C4 Fe1 C6 164.5(4) . . ?
C3 Fe1 C6 155.3(4) . . ?
C9 Fe1 C6 68.0(3) . . ?
C8 Fe1 C6 67.9(3) . . ?
C4 Fe1 C1 68.8(3) . . ?
C3 Fe1 C1 68.7(3) . . ?
C9 Fe1 C1 152.8(3) . . ?
C8 Fe1 C1 166.6(3) . . ?
C6 Fe1 C1 111.5(3) . . ?
C4 Fe1 C5 40.6(3) . . ?
C3 Fe1 C5 68.2(3) . . ?
C9 Fe1 C5 116.4(3) . . ?
C8 Fe1 C5 149.6(3) . . ?
C6 Fe1 C5 129.4(3) . . ?
C1 Fe1 C5 41.3(3) . . ?
C4 Fe1 C2 68.0(3) . . ?
C3 Fe1 C2 40.4(3) . . ?
C9 Fe1 C2 162.4(3) . . ?
C8 Fe1 C2 127.1(3) . . ?
C6 Fe1 C2 123.1(3) . . ?
C1 Fe1 C2 41.1(3) . . ?
C5 Fe1 C2 68.8(3) . . ?
C4 Fe1 C10 125.3(4) . . ?
C3 Fe1 C10 161.8(3) . . ?
C9 Fe1 C10 40.9(3) . . ?
C8 Fe1 C10 68.3(3) . . ?
C6 Fe1 C10 40.3(4) . . ?
C1 Fe1 C10 120.6(3) . . ?
C5 Fe1 C10 107.5(3) . . ?
C2 Fe1 C10 156.3(3) . . ?
C4 Fe1 C7 150.9(3) . . ?
C3 Fe1 C7 119.3(4) . . ?
C9 Fe1 C7 68.2(4) . . ?
C8 Fe1 C7 40.5(3) . . ?
C6 Fe1 C7 40.5(4) . . ?
C1 Fe1 C7 130.3(3) . . ?
C5 Fe1 C7 168.2(3) . . ?
C2 Fe1 C7 110.3(3) . . ?
C10 Fe1 C7 68.3(4) . . ?
C211 S2 C21 98.7(3) . . ?
C211 S2 Ir1 107.4(2) . . ?
C21 S2 Ir1 112.6(2) . . ?
C2 C1 C5 106.9(6) . . ?
C2 C1 P1 124.1(5) . . ?
C5 C1 P1 128.8(5) . . ?
C2 C1 Fe1 69.6(4) . . ?
C5 C1 Fe1 69.4(4) . . ?
P1 C1 Fe1 129.7(3) . . ?
C3 C2 C1 107.9(7) . . ?
C3 C2 C21 126.9(7) . . ?
C1 C2 C21 124.7(6) . . ?
C3 C2 Fe1 69.4(5) . . ?
C1 C2 Fe1 69.3(4) . . ?
C21 C2 Fe1 133.3(5) . . ?
C4 C3 C2 108.7(7) . . ?
C4 C3 Fe1 69.7(5) . . ?
C2 C3 Fe1 70.2(4) . . ?
C3 C4 C5 109.1(6) . . ?
C3 C4 Fe1 70.2(4) . . ?
C5 C4 Fe1 70.2(4) . . ?
C4 C5 C1 107.4(7) . . ?
C4 C5 Fe1 69.2(4) . . ?
C1 C5 Fe1 69.3(4) . . ?
C10 C6 C7 109.2(7) . . ?
C10 C6 Fe1 70.1(4) . . ?
C7 C6 Fe1 70.2(5) . . ?
C6 C7 C8 107.0(8) . . ?
C6 C7 Fe1 69.3(4) . . ?
C8 C7 Fe1 69.2(5) . . ?
C9 C8 C7 108.6(7) . . ?
C9 C8 Fe1 69.7(4) . . ?
C7 C8 Fe1 70.3(4) . . ?
C8 C9 C10 108.1(7) . . ?
C8 C9 Fe1 69.9(5) . . ?
C10 C9 Fe1 70.0(4) . . ?
C6 C10 C9 107.1(7) . . ?
C6 C10 Fe1 69.5(5) . . ?
C9 C10 Fe1 69.2(5) . . ?
O11 C11 Ir1 179.5(7) . . ?
C2 C21 S2 113.8(5) . . ?
C116 C111 C112 118.8(6) . . ?
C116 C111 P1 119.6(5) . . ?
C112 C111 P1 121.6(5) . . ?
C113 C112 C111 120.5(7) . . ?
C114 C113 C112 119.7(7) . . ?
C113 C114 C115 121.8(7) . . ?
C114 C115 C116 119.0(7) . . ?
C115 C116 C111 120.2(7) . . ?
C1 P1 C11A 104.8(4) . . ?
C1 P1 C111 100.6(3) . . ?
C11A P1 C111 104.4(3) . . ?
C1 P1 Ir1 114.7(2) . . ?
C11A P1 Ir1 115.9(2) . . ?
C111 P1 Ir1 114.7(2) . . ?
C12A C11A C12B 12.9(13) . . ?
C12A C11A C16B 105.1(11) . . ?
C12B C11A C16B 117.9(11) . . ?
C12A C11A C16A 114.0(11) . . ?
C12B C11A C16A 121.1(12) . . ?
C16B C11A C16A 44.5(9) . . ?
C12A C11A P1 126.1(8) . . ?
C12B C11A P1 114.9(8) . . ?
C16B C11A P1 123.9(8) . . ?
C16A C11A P1 116.3(8) . . ?
C11A C12A C13A 123.3(13) . . ?
C14A C13A C12A 119.9(15) . . ?
C15A C14A C13A 119.0(13) . . ?
C14A C15A C16A 121.1(13) . . ?
C14A C15A Cl11 87.5(10) . . ?
C16A C15A Cl11 142.2(14) . . ?
C15A C16A C11A 120.4(13) . . ?
C11A C12B C13B 121.3(12) . . ?
C14B C13B C12B 119.2(14) . . ?
C13B C14B C15B 118.9(13) . . ?
C14B C15B C16B 121.7(13) . . ?
C11A C16B C15B 118.8(13) . . ?
C216 C211 C212 119.6(7) . . ?
C216 C211 S2 118.8(5) . . ?
C212 C211 S2 121.5(6) . . ?
C213 C212 C211 119.9(7) . . ?
C214 C213 C212 120.0(8) . . ?
C213 C214 C215 119.9(9) . . ?
C216 C215 C214 121.0(8) . . ?
C215 C216 C211 119.5(7) . . ?
Cl12 C100 Cl11 107(2) . . ?
C100 Cl11 C15A 60.5(8) . . ?

loop_
_geom_bond_atom_site_label_1
_geom_bond_atom_site_label_2
_geom_bond_distance
_geom_bond_site_symmetry_2
_geom_bond_publ_flag
Ir1 C11 1.805(8) . ?
Ir1 P1 2.2205(16) . ?
Ir1 S2 2.3820(17) . ?
Ir1 Cl1 2.3820(16) . ?
Fe1 C4 2.033(7) . ?
Fe1 C3 2.039(8) . ?
Fe1 C9 2.040(8) . ?
Fe1 C8 2.042(7) . ?
Fe1 C6 2.043(7) . ?
Fe1 C1 2.045(6) . ?
Fe1 C5 2.047(7) . ?
Fe1 C2 2.049(7) . ?
Fe1 C10 2.051(8) . ?
Fe1 C7 2.056(8) . ?
S2 C211 1.778(8) . ?
S2 C21 1.828(7) . ?
C1 C2 1.437(10) . ?
C1 C5 1.443(10) . ?
C1 P1 1.789(7) . ?
C2 C3 1.412(9) . ?
C2 C21 1.497(10) . ?
C3 C4 1.398(13) . ?
C4 C5 1.415(11) . ?
C6 C10 1.412(13) . ?
C6 C7 1.418(13) . ?
C7 C8 1.418(12) . ?
C8 C9 1.410(12) . ?
C9 C10 1.428(10) . ?
C11 O11 1.168(9) . ?
C111 C116 1.396(10) . ?
C111 C112 1.398(9) . ?
C111 P1 1.826(7) . ?
C112 C113 1.379(10) . ?
C113 C114 1.358(12) . ?
C114 C115 1.382(11) . ?
C115 C116 1.390(10) . ?
P1 C11A 1.815(8) . ?
C11A C12A 1.370(15) . ?
C11A C12B 1.378(15) . ?
C11A C16B 1.383(14) . ?
C11A C16A 1.466(14) . ?
C12A C13A 1.390(17) . ?
C13A C14A 1.381(18) . ?
C14A C15A 1.38(2) . ?
C15A C16A 1.391(18) . ?
C15A Cl11 2.192(17) . ?
C12B C13B 1.385(16) . ?
C13B C14B 1.372(17) . ?
C14B C15B 1.379(19) . ?
C15B C16B 1.384(18) . ?
C211 C216 1.392(10) . ?
C211 C212 1.400(9) . ?
C212 C213 1.391(12) . ?
C213 C214 1.379(13) . ?
C214 C215 1.382(13) . ?
C215 C216 1.380(12) . ?
C100 Cl12 1.749(10) . ?
C100 Cl11 1.87(5) . ?
